data_4328189
loop_
_publ_author_name
'Jonathan Bould'
'Jan Mach\'a\<cek'
'Michael G. S. Londesborough'
'Ram\'on Mac\'ias'
'John D. Kennedy'
'Zden\<ek Bastl'
'Patrick Rupper'
'Tom\'a\<s Ba\<se'

_publ_contact_author_address
;
Institute of Inorganic Chemistry
Academy of Sciences of the Czech Republic, vvi
Husinec-250 68 Rez, CP 1001, Czech Republic
;
_publ_contact_author_email jbould@gmail.com
_publ_contact_author_name
;
J. Bould
;
_publ_contact_author_phone '+420 266 17 3105'
_publ_section_title
;
 Decaborane Thiols as Building Blocks for Self-Assembled Monolayers on
 Metal Surfaces
;
_journal_name_full 'Inorganic Chemistry'
_journal_page_first 1685
_journal_page_last 1694
_journal_paper_doi 10.1021/ic202000b
_journal_volume 51
_journal_year 2012
_chemical_formula_moiety 'C16 H34 B10 P2 Pt S, C H2 Cl2'
_chemical_formula_sum 'C17 H36 B10 Cl2 P2 Pt S'
_chemical_formula_weight 708.55
_chemical_name_systematic
; 
 ? 
;
_space_group_IT_number 19
_symmetry_cell_setting orthorhombic
_symmetry_space_group_name_Hall 'P 2ac 2ab'
_symmetry_space_group_name_H-M 'P 21 21 21'
_atom_sites_solution_hydrogens geom
_atom_sites_solution_primary direct
_atom_sites_solution_secondary difmap
_audit_creation_method SHELXL-97
_cell_angle_alpha 90.00
_cell_angle_beta 90.00
_cell_angle_gamma 90.00
_cell_formula_units_Z 4
_cell_length_a 11.761(2)
_cell_length_b 12.061(2)
_cell_length_c 21.084(4)
_cell_measurement_reflns_used 8097
_cell_measurement_temperature 150(2)
_cell_measurement_theta_max 24.12
_cell_measurement_theta_min 2.42
_cell_volume 2990.8(9)
_computing_cell_refinement
;
APEX 2 software, Bruker Nonius 2004 
;
_computing_data_collection
;
APEX 2 software, Bruker Nonius 2004 
;
_computing_data_reduction
;
SAINT - Bruker Integration program embedded in
APEX 2 software, Bruker Nonius 2004 
;
_computing_molecular_graphics 'ORTEP-III Version 1.08 (Farrugia, 2005)'
_computing_publication_material
;
enCIFer: A program for viewing, editing and visualising CIFs. 
F. H. Allen, O. Johnson, G. P. Shields, B. R. Smith, M. Towler, 
J. Applied Cryst., 37, 331-334, 2004
;
_diffrn_ambient_temperature 150(2)
_diffrn_detector_area_resol_mean
;
120 microns
;
_diffrn_measured_fraction_theta_full 0.998
_diffrn_measured_fraction_theta_max 0.998
_diffrn_measurement_device_type
;
Mach3 kappa-type 4-circle goniostat.
;
_diffrn_measurement_method 'rotation images'
_diffrn_radiation_detector 'ApexII camera'
_diffrn_radiation_monochromator
;
graphite model mounted in "parallel" mode
;
_diffrn_radiation_source
;
Bruker Nonius FR591 rotating anode generator
;
_diffrn_radiation_type MoK\a
_diffrn_radiation_wavelength 0.71073
_diffrn_reflns_av_R_equivalents 0.0506
_diffrn_reflns_av_sigmaI/netI 0.0243
_diffrn_reflns_limit_h_max 16
_diffrn_reflns_limit_h_min -16
_diffrn_reflns_limit_k_max 17
_diffrn_reflns_limit_k_min -17
_diffrn_reflns_limit_l_max 30
_diffrn_reflns_limit_l_min -30
_diffrn_reflns_number 149084
_diffrn_reflns_theta_full 30.46
_diffrn_reflns_theta_max 30.46
_diffrn_reflns_theta_min 1.93
_diffrn_standards_decay_% 0
_diffrn_standards_interval_count 0
_diffrn_standards_interval_time 0
_diffrn_standards_number 0
_exptl_absorpt_coefficient_mu 5.055
_exptl_absorpt_correction_T_max 0.6879
_exptl_absorpt_correction_T_min 0.4631
_exptl_absorpt_correction_type multi-scan
_exptl_absorpt_process_details
;
See Sheldrick, G. M. (2002). SADABS. Version 
2.03. University of Gottingen, Germany.
;
_exptl_crystal_colour yellow
_exptl_crystal_density_diffrn 1.574
_exptl_crystal_description fragment
_exptl_crystal_F_000 1384
_exptl_crystal_size_max 0.18
_exptl_crystal_size_mid 0.13
_exptl_crystal_size_min 0.08
_refine_diff_density_max 3.456
_refine_diff_density_min -1.512
_refine_diff_density_rms 0.104
_refine_ls_abs_structure_details 'Flack H D (1983), Acta Cryst. A39, 876-881'
_refine_ls_abs_structure_Flack 0.014(5)
_refine_ls_extinction_method none
_refine_ls_goodness_of_fit_ref 1.082
_refine_ls_hydrogen_treatment mixed
_refine_ls_matrix_type full
_refine_ls_number_parameters 327
_refine_ls_number_reflns 9071
_refine_ls_number_restraints 0
_refine_ls_restrained_S_all 1.082
_refine_ls_R_factor_all 0.0266
_refine_ls_R_factor_gt 0.0252
_refine_ls_shift/su_max 0.001
_refine_ls_shift/su_mean 0.000
_refine_ls_structure_factor_coef Fsqd
_refine_ls_weighting_details
; calc 
 [1.00000+0.00000exp(0.00(sin\q/\l)^2^)]/ 
   [\s^2^(Fo^2^)+0.0000+2.8262*P+(0.0291P)^2^+0.0000sin\q/\l] 
 where P = 0.00000Fo^2^ + 1.00000Fc^2^ 
;
_refine_ls_weighting_scheme calc
_refine_ls_wR_factor_gt 0.0614
_refine_ls_wR_factor_ref 0.0619
_reflns_number_gt 8765
_reflns_number_total 9071
_reflns_threshold_expression >2sigma(I)
_cod_data_source_file ic202000b_si_002_1.cif
_cod_data_source_block compound5_jb577
_cod_original_cell_volume 2990.7(10)
_cod_database_code 4328189

loop_
_symmetry_equiv_pos_as_xyz
'x, y, z'
'-x+1/2, -y, z+1/2'
'x+1/2, -y+1/2, -z'
'-x, y+1/2, -z+1/2'

loop_
_atom_site_label
_atom_site_type_symbol
_atom_site_fract_x
_atom_site_fract_y
_atom_site_fract_z
_atom_site_U_iso_or_equiv
_atom_site_adp_type
_atom_site_occupancy
_atom_site_symmetry_multiplicity
_atom_site_calc_flag
_atom_site_refinement_flags
Pt7 Pt 0.736184(10) 0.489230(9) 0.889016(5) 0.02578(3) Uani 1 1 d .
Cl1 Cl 0.50428(15) 0.42215(12) 1.05789(7) 0.0684(4) Uani 1 1 d .
Cl2 Cl 0.6064(2) 0.4622(2) 1.18070(10) 0.1389(11) Uani 1 1 d .
S4 S 0.67507(10) 0.06506(9) 0.87133(6) 0.0439(2) Uani 1 1 d .
P1 P 0.90151(7) 0.48062(8) 0.95199(4) 0.02930(17) Uani 1 1 d .
P2 P 0.71606(8) 0.68169(7) 0.89138(4) 0.03071(17) Uani 1 1 d .
C11 C 0.8847(4) 0.3844(4) 1.0177(2) 0.0458(10) Uani 1 1 d .
H11A H 0.8228 0.4096 1.0452 0.069 Uiso 1 1 calc R
H11B H 0.9555 0.3811 1.0421 0.069 Uiso 1 1 calc R
H11C H 0.8667 0.3105 1.0011 0.069 Uiso 1 1 calc R
C12 C 0.9606(4) 0.6004(4) 0.9938(2) 0.0416(9) Uani 1 1 d .
H67A H 1.0333 0.5798 1.0132 0.062 Uiso 1 1 calc R
H67B H 0.9075 0.6243 1.0268 0.062 Uiso 1 1 calc R
H67C H 0.9727 0.6611 0.9636 0.062 Uiso 1 1 calc R
C13 C 0.8148(5) 0.7559(4) 0.8408(2) 0.0570(13) Uani 1 1 d .
H89A H 0.8926 0.7432 0.8557 0.085 Uiso 1 1 calc R
H89B H 0.7978 0.8354 0.8423 0.085 Uiso 1 1 calc R
H89C H 0.8073 0.7292 0.7971 0.085 Uiso 1 1 calc R
C14 C 0.5762(4) 0.7367(4) 0.8704(2) 0.0521(12) Uani 1 1 d .
H101C H 0.5616 0.7235 0.8252 0.078 Uiso 1 1 calc R
H101B H 0.5743 0.8166 0.8789 0.078 Uiso 1 1 calc R
H101A H 0.5177 0.6996 0.8958 0.078 Uiso 1 1 calc R
C131 C 1.0241(3) 0.4366(3) 0.90468(18) 0.0317(7) Uani 1 1 d .
C132 C 1.1144(4) 0.3766(4) 0.9323(2) 0.0453(10) Uani 1 1 d .
H892 H 1.1109 0.3541 0.9754 0.054 Uiso 1 1 calc R
C133 C 1.2093(4) 0.3506(4) 0.8951(3) 0.0571(13) Uani 1 1 d .
H893 H 1.2702 0.3098 0.9133 0.069 Uiso 1 1 calc R
C134 C 1.2160(4) 0.3835(4) 0.8320(3) 0.0537(12) Uani 1 1 d .
H894 H 1.2806 0.3645 0.8073 0.064 Uiso 1 1 calc R
C135 C 1.1291(4) 0.4434(4) 0.8057(2) 0.0519(11) Uani 1 1 d .
H895 H 1.1343 0.4674 0.7629 0.062 Uiso 1 1 calc R
C136 C 1.0327(3) 0.4693(3) 0.8416(2) 0.0391(8) Uani 1 1 d .
H896 H 0.9724 0.5099 0.8227 0.047 Uiso 1 1 calc R
C211 C 0.7318(3) 0.7398(3) 0.97086(15) 0.0297(6) Uani 1 1 d .
C212 C 0.6814(4) 0.6828(4) 1.02124(19) 0.0389(9) Uani 1 1 d .
H212 H 0.6421 0.6153 1.0135 0.047 Uiso 1 1 calc R
C213 C 0.6886(4) 0.7247(5) 1.0832(2) 0.0554(13) Uani 1 1 d .
H213 H 0.6537 0.6864 1.1174 0.066 Uiso 1 1 calc R
C214 C 0.7475(5) 0.8227(5) 1.0940(2) 0.0631(16) Uani 1 1 d .
H214 H 0.7544 0.8505 1.1359 0.076 Uiso 1 1 calc R
C215 C 0.7954(5) 0.8795(4) 1.0446(3) 0.0563(14) Uani 1 1 d .
H215 H 0.8338 0.9474 1.0526 0.068 Uiso 1 1 calc R
C216 C 0.7887(4) 0.8387(3) 0.9825(2) 0.0397(9) Uani 1 1 d .
H216 H 0.8228 0.8784 0.9486 0.048 Uiso 1 1 calc R
B1 B 0.5399(4) 0.2901(4) 0.8424(2) 0.0345(8) Uani 1 1 d .
H1 H 0.4587 0.2480 0.8562 0.041 Uiso 1 1 calc R
B2 B 0.5614(4) 0.4353(4) 0.85841(18) 0.0314(8) Uani 1 1 d .
H2 H 0.4953 0.4861 0.8833 0.038 Uiso 1 1 calc R
B3 B 0.6432(4) 0.3274(3) 0.90038(19) 0.0316(8) Uani 1 1 d .
H3 H 0.6274 0.3107 0.9519 0.038 Uiso 1 1 calc R
B4 B 0.6713(4) 0.2160(4) 0.8465(2) 0.0319(8) Uani 1 1 d .
B5 B 0.6162(4) 0.2585(4) 0.7721(2) 0.0348(9) Uani 1 1 d .
H5 H 0.5870 0.1939 0.7375 0.042 Uiso 1 1 calc R
B6 B 0.5403(4) 0.3870(4) 0.7787(2) 0.0366(9) Uani 1 1 d .
H6 H 0.4609 0.4047 0.7512 0.044 Uiso 1 1 calc R
B8 B 0.7815(4) 0.3055(3) 0.87033(19) 0.0291(7) Uani 1 1 d .
B9 B 0.7643(4) 0.2679(3) 0.7853(2) 0.0351(8) Uani 1 1 d .
B10 B 0.6761(4) 0.3808(4) 0.7409(2) 0.0374(9) Uani 1 1 d .
B11 B 0.6372(3) 0.4952(4) 0.79407(17) 0.0312(7) Uani 1 1 d .
H4 H 0.613(5) 0.014(6) 0.829(3) 0.10(2) Uiso 1 1 d .
H8 H 0.8623 0.2656 0.8771 0.059(16) Uiso 1 1 d .
H9 H 0.822(4) 0.220(4) 0.761(2) 0.053(14) Uiso 1 1 d .
H10 H 0.686(4) 0.406(4) 0.693(2) 0.039(12) Uiso 1 1 d .
H11 H 0.646(4) 0.574(4) 0.772(2) 0.042(13) Uiso 1 1 d .
H89 H 0.815(4) 0.338(4) 0.811(2) 0.037(12) Uiso 1 1 d .
H101 H 0.746(4) 0.446(4) 0.763(2) 0.048(12) Uiso 1 1 d .
C1S C 0.5027(6) 0.3885(6) 1.1396(2) 0.0681(17) Uani 1 1 d .
H1S H 0.4270 0.4059 1.1576 0.082 Uiso 1 1 calc R
H2S H 0.5162 0.3080 1.1449 0.082 Uiso 1 1 calc R

loop_
_atom_site_aniso_label
_atom_site_aniso_U_11
_atom_site_aniso_U_22
_atom_site_aniso_U_33
_atom_site_aniso_U_23
_atom_site_aniso_U_13
_atom_site_aniso_U_12
Pt7 0.02601(5) 0.02479(5) 0.02654(5) -0.00393(4) -0.00549(4) 0.00269(4)
Cl1 0.0896(10) 0.0606(8) 0.0548(7) -0.0019(6) 0.0138(7) -0.0196(7)
Cl2 0.156(2) 0.173(2) 0.0877(13) -0.0222(14) -0.0129(13) -0.114(2)
S4 0.0479(6) 0.0304(5) 0.0535(6) -0.0031(4) -0.0041(5) 0.0000(4)
P1 0.0277(4) 0.0302(4) 0.0301(4) -0.0020(3) -0.0068(3) -0.0003(3)
P2 0.0407(5) 0.0255(4) 0.0259(4) -0.0004(3) -0.0037(4) 0.0025(3)
C11 0.049(3) 0.053(3) 0.035(2) 0.0106(18) -0.0079(18) -0.004(2)
C12 0.033(2) 0.042(2) 0.050(2) -0.0160(18) -0.0097(17) -0.0001(16)
C13 0.091(4) 0.039(2) 0.040(2) 0.0079(19) 0.019(2) -0.006(2)
C14 0.059(3) 0.046(2) 0.051(2) -0.016(2) -0.029(2) 0.021(2)
C131 0.0277(16) 0.0260(16) 0.041(2) -0.0054(13) -0.0062(13) 0.0024(12)
C132 0.044(2) 0.037(2) 0.054(3) -0.0015(18) -0.011(2) 0.0119(18)
C133 0.042(2) 0.051(2) 0.078(4) -0.008(3) -0.011(3) 0.0188(19)
C134 0.040(2) 0.059(3) 0.062(3) -0.019(2) 0.004(2) 0.013(2)
C135 0.046(2) 0.064(3) 0.046(2) -0.010(2) 0.0054(19) 0.006(2)
C136 0.0339(18) 0.042(2) 0.0415(19) -0.0016(17) -0.0006(15) 0.0068(15)
C211 0.0331(17) 0.0277(14) 0.0283(15) -0.0037(11) -0.0071(13) 0.0055(14)
C212 0.038(2) 0.043(2) 0.0349(19) 0.0042(16) -0.0011(15) 0.0107(16)
C213 0.059(3) 0.076(3) 0.0303(19) 0.003(2) -0.0006(19) 0.032(3)
C214 0.078(4) 0.076(3) 0.035(2) -0.021(2) -0.024(2) 0.041(3)
C215 0.062(3) 0.044(2) 0.062(3) -0.026(2) -0.030(3) 0.016(2)
C216 0.043(2) 0.0292(17) 0.047(2) -0.0034(15) -0.0122(17) 0.0003(15)
B1 0.0274(19) 0.036(2) 0.040(2) -0.0051(18) -0.0022(16) -0.0017(16)
B2 0.0311(19) 0.033(2) 0.0301(19) -0.0063(15) -0.0040(15) 0.0040(16)
B3 0.034(2) 0.0317(18) 0.0290(19) -0.0040(14) -0.0004(15) 0.0008(14)
B4 0.0289(18) 0.0281(18) 0.039(2) -0.0049(16) -0.0062(16) -0.0005(15)
B5 0.031(2) 0.040(2) 0.033(2) -0.0110(17) -0.0060(16) 0.0038(16)
B6 0.033(2) 0.038(2) 0.038(2) -0.0081(17) -0.0080(17) 0.0055(17)
B8 0.0277(17) 0.0283(16) 0.0314(17) -0.0044(13) -0.0070(14) 0.0036(14)
B9 0.032(2) 0.0364(19) 0.037(2) -0.0075(15) -0.0026(17) 0.0067(17)
B10 0.043(2) 0.041(2) 0.028(2) -0.0064(16) -0.0037(17) 0.0079(18)
B11 0.0334(17) 0.0311(19) 0.0291(16) -0.0038(15) -0.0033(12) 0.0052(17)
C1S 0.066(4) 0.083(4) 0.055(3) -0.015(3) 0.010(3) -0.039(3)

loop_
_atom_type_symbol
_atom_type_description
_atom_type_scat_dispersion_real
_atom_type_scat_dispersion_imag
_atom_type_scat_source
C C 0.0033 0.0016 'International Tables Vol C Tables 4.2.6.8 and 6.1.1.4'
H H 0.0000 0.0000 'International Tables Vol C Tables 4.2.6.8 and 6.1.1.4'
B B 0.0013 0.0007 'International Tables Vol C Tables 4.2.6.8 and 6.1.1.4'
P P 0.1023 0.0942 'International Tables Vol C Tables 4.2.6.8 and 6.1.1.4'
S S 0.1246 0.1234 'International Tables Vol C Tables 4.2.6.8 and 6.1.1.4'
Pt Pt -1.7033 8.3905 'International Tables Vol C Tables 4.2.6.8 and 6.1.1.4'
Cl Cl 0.1484 0.1585 'International Tables Vol C Tables 4.2.6.8 and 6.1.1.4'

loop_
_geom_angle_atom_site_label_1
_geom_angle_atom_site_label_2
_geom_angle_atom_site_label_3
_geom_angle
B3 Pt7 B2 48.39(16)
B3 Pt7 B8 45.48(15)
B2 Pt7 B8 83.37(16)
B3 Pt7 B11 82.80(15)
B2 Pt7 B11 45.75(14)
B8 Pt7 B11 89.89(14)
B3 Pt7 P2 144.22(11)
B2 Pt7 P2 101.59(12)
B8 Pt7 P2 168.50(11)
B11 Pt7 P2 86.38(11)
B3 Pt7 P1 107.62(11)
B2 Pt7 P1 154.47(11)
B8 Pt7 P1 82.17(10)
B11 Pt7 P1 154.51(10)
P2 Pt7 P1 96.63(3)
B4 S4 H4 104(3)
C11 P1 C12 100.3(2)
C11 P1 C131 108.4(2)
C12 P1 C131 101.06(18)
C11 P1 Pt7 111.56(16)
C12 P1 Pt7 123.38(14)
C131 P1 Pt7 110.81(12)
C13 P2 C211 106.6(2)
C13 P2 C14 104.7(3)
C211 P2 C14 100.02(19)
C13 P2 Pt7 114.42(17)
C211 P2 Pt7 113.03(11)
C14 P2 Pt7 116.56(17)
P1 C11 H11A 109.5
P1 C11 H11B 109.5
H11A C11 H11B 109.5
P1 C11 H11C 109.5
H11A C11 H11C 109.5
H11B C11 H11C 109.5
P1 C12 H67A 109.5
P1 C12 H67B 109.5
H67A C12 H67B 109.5
P1 C12 H67C 109.5
H67A C12 H67C 109.5
H67B C12 H67C 109.5
P2 C13 H89A 109.5
P2 C13 H89B 109.5
H89A C13 H89B 109.5
P2 C13 H89C 109.5
H89A C13 H89C 109.5
H89B C13 H89C 109.5
P2 C14 H101C 109.5
P2 C14 H101B 109.5
H101C C14 H101B 109.5
P2 C14 H101A 109.5
H101C C14 H101A 109.5
H101B C14 H101A 109.5
C136 C131 C132 119.0(4)
C136 C131 P1 119.7(3)
C132 C131 P1 121.1(3)
C133 C132 C131 119.0(5)
C133 C132 H892 120.5
C131 C132 H892 120.5
C134 C133 C132 121.1(4)
C134 C133 H893 119.4
C132 C133 H893 119.4
C135 C134 C133 119.7(4)
C135 C134 H894 120.2
C133 C134 H894 120.2
C134 C135 C136 120.3(5)
C134 C135 H895 119.9
C136 C135 H895 119.9
C131 C136 C135 120.9(4)
C131 C136 H896 119.6
C135 C136 H896 119.6
C216 C211 C212 119.5(3)
C216 C211 P2 122.7(3)
C212 C211 P2 117.8(3)
C211 C212 C213 120.3(4)
C211 C212 H212 119.8
C213 C212 H212 119.8
C214 C213 C212 119.3(5)
C214 C213 H213 120.3
C212 C213 H213 120.3
C215 C214 C213 120.5(4)
C215 C214 H214 119.8
C213 C214 H214 119.8
C214 C215 C216 120.8(5)
C214 C215 H215 119.6
C216 C215 H215 119.6
C211 C216 C215 119.6(4)
C211 C216 H216 120.2
C215 C216 H216 120.2
B5 B1 B6 60.6(3)
B5 B1 B3 106.4(3)
B6 B1 B3 110.5(3)
B5 B1 B4 59.7(2)
B6 B1 B4 111.3(3)
B3 B1 B4 60.2(2)
B5 B1 B2 107.1(3)
B6 B1 B2 60.2(2)
B3 B1 B2 62.0(2)
B4 B1 B2 110.9(3)
B5 B1 H1 123.4
B6 B1 H1 119.7
B3 B1 H1 121.2
B4 B1 H1 119.9
B2 B1 H1 120.8
B11 B2 B6 59.1(2)
B11 B2 B1 108.8(3)
B6 B2 B1 59.3(3)
B11 B2 B3 113.0(3)
B6 B2 B3 107.0(3)
B1 B2 B3 58.5(2)
B11 B2 Pt7 69.08(18)
B6 B2 Pt7 119.2(3)
B1 B2 Pt7 117.6(3)
B3 B2 Pt7 65.78(19)
B11 B2 H2 118.9
B6 B2 H2 121.3
B1 B2 H2 121.5
B3 B2 H2 121.5
Pt7 B2 H2 110.0
B8 B3 B1 110.2(3)
B8 B3 B4 59.4(2)
B1 B3 B4 60.1(2)
B8 B3 B2 114.5(3)
B1 B3 B2 59.5(2)
B4 B3 B2 108.8(3)
B8 B3 Pt7 69.14(19)
B1 B3 Pt7 118.5(3)
B4 B3 Pt7 119.6(3)
B2 B3 Pt7 65.82(18)
B8 B3 H3 118.3
B1 B3 H3 120.4
B4 B3 H3 120.7
B2 B3 H3 120.4
Pt7 B3 H3 109.9
B8 B4 B5 110.1(3)
B8 B4 B1 110.1(3)
B5 B4 B1 59.8(2)
B8 B4 B3 59.6(2)
B5 B4 B3 106.1(3)
B1 B4 B3 59.7(2)
B8 B4 B9 62.9(2)
B5 B4 B9 59.2(3)
B1 B4 B9 108.4(3)
B3 B4 B9 107.7(3)
B8 B4 S4 119.6(3)
B5 B4 S4 122.0(3)
B1 B4 S4 121.0(3)
B3 B4 S4 123.4(3)
B9 B4 S4 121.1(3)
B10 B5 B9 67.1(3)
B10 B5 B4 115.3(3)
B9 B5 B4 61.3(2)
B10 B5 B1 109.5(3)
B9 B5 B1 110.7(3)
B4 B5 B1 60.5(3)
B10 B5 B6 60.3(3)
B9 B5 B6 115.0(3)
B4 B5 B6 111.3(3)
B1 B5 B6 59.9(3)
B10 B5 H5 117.5
B9 B5 H5 116.7
B4 B5 H5 119.1
B1 B5 H5 122.5
B6 B5 H5 119.9
B11 B6 B1 110.4(3)
B11 B6 B10 62.3(3)
B1 B6 B10 108.2(3)
B11 B6 B5 109.4(3)
B1 B6 B5 59.5(3)
B10 B6 B5 59.0(3)
B11 B6 B2 59.9(2)
B1 B6 B2 60.5(3)
B10 B6 B2 107.9(3)
B5 B6 B2 106.5(3)
B11 B6 H6 119.6
B1 B6 H6 120.9
B10 B6 H6 121.5
B5 B6 H6 122.7
B2 B6 H6 122.5
B4 B8 B3 61.0(2)
B4 B8 B9 59.7(2)
B3 B8 B9 106.4(3)
B4 B8 Pt7 117.8(3)
B3 B8 Pt7 65.38(19)
B9 B8 Pt7 111.9(2)
B4 B8 H8 114.5(3)
B3 B8 H8 146.5(4)
B9 B8 H8 96.6(3)
Pt7 B8 H8 127.6(3)
B4 B8 H89 97.3(19)
B3 B8 H89 123(2)
B9 B8 H89 38.8(19)
Pt7 B8 H89 86.9(19)
H8 B8 H89 90(2)
B5 B9 B4 59.5(3)
B5 B9 B8 105.9(3)
B4 B9 B8 57.4(2)
B5 B9 B10 56.3(3)
B4 B9 B10 105.3(3)
B8 B9 B10 110.5(3)
B5 B9 H9 122(3)
B4 B9 H9 124(3)
B8 B9 H9 123(3)
B10 B9 H9 120(3)
B5 B9 H89 128(2)
B4 B9 H89 103(2)
B8 B9 H89 47(2)
B10 B9 H89 90(2)
H9 B9 H89 108(4)
B5 B10 B6 60.7(3)
B5 B10 B11 107.5(3)
B6 B10 B11 58.2(2)
B5 B10 B9 56.6(2)
B6 B10 B9 106.9(3)
B11 B10 B9 111.3(3)
B5 B10 H10 130(3)
B6 B10 H10 121(3)
B11 B10 H10 113(2)
B9 B10 H10 127(3)
B5 B10 H101 131(2)
B6 B10 H101 114(2)
B11 B10 H101 57(2)
B9 B10 H101 85(2)
H10 B10 H101 96(3)
B6 B11 B2 61.0(2)
B6 B11 B10 59.5(3)
B2 B11 B10 106.6(3)
B6 B11 Pt7 117.5(3)
B2 B11 Pt7 65.17(17)
B10 B11 Pt7 112.3(2)
B6 B11 H11 130(3)
B2 B11 H11 138(3)
B10 B11 H11 112(3)
Pt7 B11 H11 111(3)
B6 B11 H101 99.7(17)
B2 B11 H101 125.3(17)
B10 B11 H101 41.3(17)
Pt7 B11 H101 86.5(18)
H11 B11 H101 95(3)
Cl2 C1S Cl1 111.1(3)
Cl2 C1S H1S 109.4
Cl1 C1S H1S 109.4
Cl2 C1S H2S 109.4
Cl1 C1S H2S 109.4
H1S C1S H2S 108.0

loop_
_geom_bond_atom_site_label_1
_geom_bond_atom_site_label_2
_geom_bond_distance
Pt7 B3 2.250(4)
Pt7 B2 2.251(4)
Pt7 B8 2.313(4)
Pt7 B11 2.317(4)
Pt7 P2 2.3337(9)
Pt7 P1 2.3568(9)
Cl1 C1S 1.771(6)
Cl2 C1S 1.740(6)
S4 B4 1.894(4)
S4 H4 1.31(7)
P1 C11 1.818(4)
P1 C12 1.829(4)
P1 C131 1.832(4)
P2 C13 1.813(5)
P2 C211 1.826(3)
P2 C14 1.828(5)
C11 H11A 0.9800
C11 H11B 0.9800
C11 H11C 0.9800
C12 H67A 0.9800
C12 H67B 0.9800
C12 H67C 0.9800
C13 H89A 0.9800
C13 H89B 0.9800
C13 H89C 0.9800
C14 H101C 0.9800
C14 H101B 0.9800
C14 H101A 0.9800
C131 C136 1.390(6)
C131 C132 1.411(5)
C132 C133 1.398(7)
C132 H892 0.9500
C133 C134 1.391(8)
C133 H893 0.9500
C134 C135 1.368(7)
C134 H894 0.9500
C135 C136 1.399(6)
C135 H895 0.9500
C136 H896 0.9500
C211 C216 1.390(5)
C211 C212 1.397(5)
C212 C213 1.402(6)
C212 H212 0.9500
C213 C214 1.389(8)
C213 H213 0.9500
C214 C215 1.367(8)
C214 H214 0.9500
C215 C216 1.402(6)
C215 H215 0.9500
C216 H216 0.9500
B1 B5 1.775(6)
B1 B6 1.781(7)
B1 B3 1.781(6)
B1 B4 1.787(6)
B1 B2 1.801(6)
B1 H1 1.1200
B2 B11 1.777(6)
B2 B6 1.796(6)
B2 B3 1.845(6)
B2 H2 1.1200
B3 B8 1.765(6)
B3 B4 1.790(6)
B3 H3 1.1200
B4 B8 1.760(6)
B4 B5 1.774(6)
B4 B9 1.805(7)
B5 B10 1.762(7)
B5 B9 1.768(6)
B5 B6 1.794(6)
B5 H5 1.1200
B6 B11 1.763(6)
B6 B10 1.787(7)
B6 H6 1.1200
B8 B9 1.860(6)
B8 H8 1.075(4)
B8 H89 1.36(4)
B9 B10 1.951(6)
B9 H9 1.02(5)
B9 H89 1.17(4)
B10 B11 1.836(6)
B10 H10 1.05(5)
B10 H101 1.22(5)
B11 H11 1.06(5)
B11 H101 1.55(5)
C1S H1S 0.9900
C1S H2S 0.9900
